data_7715563
loop_
_publ_author_name
'Kamboj, Nisha'
'Dey, Ayan'
'Birara, Sunita'
'Majumder, Moumita'
'Sengupta, Srijan'
'Metre, Ramesh K.'

_publ_section_title
;
 Designing one-compartment H<sub>2</sub>O<sub>2</sub> fuel cell using
 electroactive phenalenyl-based [Fe<sub>2</sub>(hnmh-PLY)<sub>3</sub>]
 complex as the cathode material.
;
_journal_issue 16
_journal_name_full 'Dalton transactions (Cambridge, England : 2003)'
_journal_page_first 7152
_journal_page_last 7162
_journal_paper_doi 10.1039/d4dt00134f
_journal_volume 53
_journal_year 2024
_chemical_formula_moiety '0.5(C72 H42 Fe2 N6 O6)'
_chemical_formula_sum 'C750 H1200 Fe2 N150 O75'
_chemical_formula_weight 13630.23
_space_group_crystal_system triclinic
_space_group_IT_number 2
_space_group_name_Hall '-P 1'
_space_group_name_H-M_alt 'P -1'
_atom_sites_solution_hydrogens geom
_audit_creation_date 2023-10-28
_audit_creation_method
;
Olex2 1.3
(compiled 2020.11.12 svn.r5f609507 for OlexSys, GUI svn.r6408)
;
_audit_update_record
;
2023-10-31 deposited with the CCDC.	2024-03-25 downloaded from the CCDC.
;
_cell_angle_alpha 81.353(4)
_cell_angle_beta 77.826(4)
_cell_angle_gamma 67.397(4)
_cell_formula_units_Z 4
_cell_length_a 13.2008(16)
_cell_length_b 15.706(2)
_cell_length_c 16.0595(17)
_cell_measurement_reflns_used 9921
_cell_measurement_temperature 100
_cell_measurement_theta_max 27.53
_cell_measurement_theta_min 2.41
_cell_volume 2995.9(6)
_computing_cell_refinement 'SAINT V8.40B (?, 2016)'
_computing_data_reduction 'SAINT V8.40B (?, 2016)'
_computing_molecular_graphics 'Olex2 1.3 (Dolomanov et al., 2009)'
_computing_publication_material 'Olex2 1.3 (Dolomanov et al., 2009)'
_computing_structure_refinement 'SHELXL 2018/3 (Sheldrick, 2015)'
_computing_structure_solution 'ShelXT (Sheldrick, 2015)'
_diffrn_ambient_temperature 100
_diffrn_measured_fraction_theta_full 0.958
_diffrn_measured_fraction_theta_max 0.959
_diffrn_measurement_device_type 'Bruker APEX-II CCD'
_diffrn_measurement_method '\f and \w scans'
_diffrn_radiation_type MoK\a
_diffrn_radiation_wavelength 0.71073
_diffrn_reflns_av_R_equivalents 0.0518
_diffrn_reflns_av_unetI/netI 0.0615
_diffrn_reflns_Laue_measured_fraction_full 0.958
_diffrn_reflns_Laue_measured_fraction_max 0.959
_diffrn_reflns_limit_h_max 17
_diffrn_reflns_limit_h_min -16
_diffrn_reflns_limit_k_max 21
_diffrn_reflns_limit_k_min -21
_diffrn_reflns_limit_l_max 21
_diffrn_reflns_limit_l_min -20
_diffrn_reflns_number 48330
_diffrn_reflns_point_group_measured_fraction_full 0.958
_diffrn_reflns_point_group_measured_fraction_max 0.959
_diffrn_reflns_theta_full 25.242
_diffrn_reflns_theta_max 28.559
_diffrn_reflns_theta_min 1.990
_exptl_absorpt_coefficient_mu 2.901
_exptl_absorpt_correction_T_max 0.560
_exptl_absorpt_correction_T_min 0.565
_exptl_absorpt_correction_type none
_exptl_absorpt_process_details
;
SADABS-2016/2 (Bruker,2016/2) was used for absorption correction.
wR2(int) was 0.1273 before and 0.0512 after correction.
The Ratio of minimum to maximum transmission is 0.8946.
The \l/2 correction factor is Not present.
;
_exptl_crystal_colour black
_exptl_crystal_colour_primary black
_exptl_crystal_density_diffrn 30.220
_exptl_crystal_description block
_exptl_crystal_F_000 29608
_exptl_crystal_size_max 0.2
_exptl_crystal_size_mid 0.2
_exptl_crystal_size_min 0.2
_refine_diff_density_max 2.035
_refine_diff_density_min -0.550
_refine_diff_density_rms 0.100
_refine_ls_extinction_method none
_refine_ls_goodness_of_fit_ref 1.221
_refine_ls_hydrogen_treatment constr
_refine_ls_matrix_type full
_refine_ls_number_parameters 765
_refine_ls_number_reflns 14644
_refine_ls_number_restraints 0
_refine_ls_restrained_S_all 1.221
_refine_ls_R_factor_all 0.1027
_refine_ls_R_factor_gt 0.0773
_refine_ls_shift/su_max 0.001
_refine_ls_shift/su_mean 0.000
_refine_ls_structure_factor_coef Fsqd
_refine_ls_weighting_details 'w=1/[\s^2^(Fo^2^)+(0.1000P)^2^] where P=(Fo^2^+2Fc^2^)/3'
_refine_ls_weighting_scheme calc
_refine_ls_wR_factor_gt 0.1880
_refine_ls_wR_factor_ref 0.2004
_reflns_Friedel_coverage 0.000
_reflns_number_gt 10741
_reflns_number_total 14644
_reflns_threshold_expression 'I > 2\s(I)'
_cod_data_source_file d4dt00134f2.cif
_cod_data_source_block 1
_cod_depositor_comments 'Adding full bibliography for 7715563--7715564.cif.'
_cod_database_code 7715563
_shelx_shelxl_version_number 2018/3
_shelx_space_group_comment
;
The symmetry employed for this shelxl refinement is uniquely defined
by the following loop, which should always be used as a source of
symmetry information in preference to the above space-group names.
They are only intended as comments.
;
_olex2_refinement_description
;
1. Fixed Uiso
 At 1.2 times of:
  All C(H) groups
2. Uiso/Uaniso restraints and constraints
: with sigma of 0.1 and sigma for terminal atoms of 0.2
: with sigma of 0.1 and sigma for terminal atoms of 0.2
3.a Aromatic/amide H refined with riding coordinates:
 C50(H50), C61(H61), C63(H63), C72(H72), C3(H3), C2(H2), C64(H64), C28(H28),
 C47(H47), C52(H52), C29(H29), C53(H53), C16(H16), C44(H44), C41(H41), C42(H42),
  C20(H20), C15(H15), C33(H33), C55(H55), C19(H19), C66(H66), C56(H56), C5(H5),
 C18(H18), C46(H46), C69(H69), C31(H31), C67(H67), C58(H58), C45(H45), C7(H7),
 C32(H32), C57(H57), C6(H6), C68(H68), C10(H10), C9(H9), C22(H22), C23(H23),
 C36(H36), C35(H35)
;
_olex2_submission_special_instructions 'No special instructions were received'

loop_
_space_group_symop_operation_xyz
'x, y, z'
'-x, -y, -z'

loop_
_atom_site_label
_atom_site_type_symbol
_atom_site_fract_x
_atom_site_fract_y
_atom_site_fract_z
_atom_site_U_iso_or_equiv
_atom_site_adp_type
_atom_site_occupancy
_atom_site_site_symmetry_order
_atom_site_calc_flag
_atom_site_refinement_flags_posn
_atom_site_refinement_flags_adp
_atom_site_refinement_flags_occupancy
_atom_site_disorder_assembly
_atom_site_disorder_group
Fe1 Fe 0.58545(4) 0.82403(3) 0.22305(3) 0.02139(13) Uani 1 1 d . . . . .
Fe2 Fe 0.80309(4) 0.62213(3) 0.32518(3) 0.02223(13) Uani 1 1 d . . . . .
O4 O 0.87141(19) 0.49882(16) 0.28463(15) 0.0278(5) Uani 1 1 d . . . . .
O1 O 0.53259(18) 0.81128(16) 0.12324(14) 0.0252(5) Uani 1 1 d . . . . .
O2 O 0.43907(19) 0.88483(16) 0.28709(15) 0.0284(5) Uani 1 1 d . . . . .
O3 O 0.6079(2) 0.93856(16) 0.17931(15) 0.0282(5) Uani 1 1 d . . . . .
O5 O 0.7762(2) 0.57386(16) 0.44233(15) 0.0294(5) Uani 1 1 d . . . . .
O6 O 0.9432(2) 0.62629(18) 0.33777(16) 0.0328(6) Uani 1 1 d . . . . .
N4 N 0.7414(2) 0.73023(19) 0.15869(17) 0.0226(5) Uani 1 1 d . . . . .
N2 N 0.5657(2) 0.70269(18) 0.29509(16) 0.0201(5) Uani 1 1 d . . . . .
N6 N 0.6936(2) 0.74946(18) 0.37741(17) 0.0239(6) Uani 1 1 d . . . . .
N3 N 0.8313(2) 0.70127(19) 0.20553(17) 0.0241(6) Uani 1 1 d . . . . .
N5 N 0.6773(2) 0.82646(19) 0.31653(17) 0.0251(6) Uani 1 1 d . . . . .
N1 N 0.6616(2) 0.62032(18) 0.28223(17) 0.0224(5) Uani 1 1 d . . . . .
C1 C 0.8556(3) 0.4583(2) 0.2272(2) 0.0251(7) Uani 1 1 d . . . . .
C51 C 0.6940(3) 0.5996(2) 0.5062(2) 0.0237(6) Uani 1 1 d . . . . .
C50 C 0.4876(3) 0.6959(2) 0.3589(2) 0.0220(6) Uani 1 1 d . . . . .
H50 H 0.496607 0.637871 0.386986 0.026 Uiso 1 1 calc R U . . .
C71 C 0.6800(3) 0.7004(2) 0.03739(19) 0.0223(6) Uani 1 1 d . . . . .
C62 C 0.5696(2) 0.7609(2) 0.05840(19) 0.0210(6) Uani 1 1 d . . . . .
C49 C 0.3894(3) 0.7726(2) 0.3879(2) 0.0224(6) Uani 1 1 d . . . . .
C11 C 0.6592(3) 0.5679(2) 0.22554(19) 0.0229(6) Uani 1 1 d . . . . .
C60 C 0.6147(3) 0.6909(2) 0.5131(2) 0.0265(7) Uani 1 1 d . . . . .
C24 C 0.9034(3) 0.7428(2) 0.1795(2) 0.0236(7) Uani 1 1 d . . . . .
C59 C 0.5250(3) 0.7097(2) 0.5842(2) 0.0264(7) Uani 1 1 d . . . . .
C27 C 0.6791(3) 0.9753(2) 0.1863(2) 0.0248(7) Uani 1 1 d . . . . .
C12 C 0.7534(3) 0.4892(2) 0.1950(2) 0.0221(6) Uani 1 1 d . . . . .
C61 C 0.6223(3) 0.7636(2) 0.4489(2) 0.0254(7) Uani 1 1 d . . . . .
H61 H 0.574074 0.823857 0.458741 0.030 Uiso 1 1 calc R U . . .
C38 C 0.7464(3) 0.9464(2) 0.2506(2) 0.0254(7) Uani 1 1 d . . . . .
C40 C 0.3703(3) 0.8637(2) 0.3501(2) 0.0242(7) Uani 1 1 d . . . . .
C70 C 0.7115(3) 0.6465(2) -0.0359(2) 0.0242(7) Uani 1 1 d . . . . .
C13 C 0.7462(3) 0.4409(2) 0.1290(2) 0.0251(7) Uani 1 1 d . . . . .
C54 C 0.5161(3) 0.6373(2) 0.6468(2) 0.0276(7) Uani 1 1 d . . . . .
C63 C 0.4912(3) 0.7694(2) 0.0057(2) 0.0276(7) Uani 1 1 d . . . . .
H63 H 0.417845 0.809422 0.019456 0.033 Uiso 1 1 calc R U . . .
C72 C 0.7623(3) 0.6868(2) 0.0903(2) 0.0243(7) Uani 1 1 d . . . . .
H72 H 0.834029 0.644738 0.074563 0.029 Uiso 1 1 calc R U . . .
C14 C 1.0087(3) 0.6696(2) 0.3004(2) 0.0284(7) Uani 1 1 d . . . . .
C37 C 0.7411(3) 0.8742(2) 0.3159(2) 0.0258(7) Uani 1 1 d . . . . .
C21 C 1.0510(3) 0.8449(2) 0.1224(2) 0.0302(8) Uani 1 1 d . . . . .
C48 C 0.3069(3) 0.7573(2) 0.4580(2) 0.0265(7) Uani 1 1 d . . . . .
C65 C 0.6302(3) 0.6582(2) -0.0872(2) 0.0285(7) Uani 1 1 d . . . . .
C39 C 0.8277(3) 0.9875(2) 0.2489(2) 0.0274(7) Uani 1 1 d . . . . .
C3 C 0.9389(3) 0.3338(2) 0.1331(2) 0.0310(8) Uani 1 1 d . . . . .
H3 H 0.999779 0.282866 0.112909 0.037 Uiso 1 1 calc R U . . .
C25 C 0.9922(3) 0.7289(2) 0.2240(2) 0.0240(7) Uani 1 1 d . . . . .
C30 C 0.8373(3) 1.0574(2) 0.1836(2) 0.0309(8) Uani 1 1 d . . . . .
C26 C 1.0678(3) 0.7775(2) 0.1929(2) 0.0274(7) Uani 1 1 d . . . . .
C2 C 0.9457(3) 0.3774(2) 0.1951(2) 0.0307(8) Uani 1 1 d . . . . .
H2 H 1.010607 0.355008 0.218538 0.037 Uiso 1 1 calc R U . . .
C4 C 0.8399(3) 0.3638(2) 0.0966(2) 0.0302(8) Uani 1 1 d . . . . .
C64 C 0.5212(3) 0.7204(3) -0.0638(2) 0.0317(8) Uani 1 1 d . . . . .
H64 H 0.468031 0.728189 -0.097073 0.038 Uiso 1 1 calc R U . . .
C28 C 0.6855(3) 1.0499(2) 0.1252(2) 0.0292(7) Uani 1 1 d . . . . .
H28 H 0.637301 1.071910 0.085557 0.035 Uiso 1 1 calc R U . . .
C47 C 0.3219(3) 0.6679(3) 0.5013(2) 0.0311(8) Uani 1 1 d . . . . .
H47 H 0.386669 0.618006 0.485229 0.037 Uiso 1 1 calc R U . . .
C43 C 0.2092(3) 0.8305(3) 0.4864(2) 0.0329(8) Uani 1 1 d . . . . .
C17 C 1.1594(3) 0.7622(3) 0.2347(2) 0.0322(8) Uani 1 1 d . . . . .
C52 C 0.6847(3) 0.5306(2) 0.5722(2) 0.0330(8) Uani 1 1 d . . . . .
H52 H 0.738839 0.471420 0.569584 0.040 Uiso 1 1 calc R U . . .
C29 C 0.7611(3) 1.0889(2) 0.1243(2) 0.0327(8) Uani 1 1 d . . . . .
H29 H 0.763591 1.137465 0.083964 0.039 Uiso 1 1 calc R U . . .
C53 C 0.5998(3) 0.5485(3) 0.6386(2) 0.0344(8) Uani 1 1 d . . . . .
H53 H 0.596182 0.501080 0.680046 0.041 Uiso 1 1 calc R U . . .
C34 C 0.9017(3) 0.9596(2) 0.3085(2) 0.0322(8) Uani 1 1 d . . . . .
C16 C 1.1721(3) 0.7005(3) 0.3090(3) 0.0399(9) Uani 1 1 d . . . . .
H16 H 1.231542 0.689855 0.336640 0.048 Uiso 1 1 calc R U . . .
C44 C 0.1279(3) 0.8150(3) 0.5533(3) 0.0395(9) Uani 1 1 d . . . . .
H44 H 0.063232 0.864345 0.570997 0.047 Uiso 1 1 calc R U . . .
C41 C 0.2715(3) 0.9369(2) 0.3826(2) 0.0309(8) Uani 1 1 d . . . . .
H41 H 0.259172 0.997006 0.358472 0.037 Uiso 1 1 calc R U . . .
C42 C 0.1956(3) 0.9212(3) 0.4472(2) 0.0333(8) Uani 1 1 d . . . . .
H42 H 0.132584 0.970908 0.466854 0.040 Uiso 1 1 calc R U . . .
C20 C 1.1217(3) 0.8936(3) 0.0956(3) 0.0384(9) Uani 1 1 d . . . . .
H20 H 1.109605 0.937951 0.049648 0.046 Uiso 1 1 calc R U . . .
C15 C 1.1006(3) 0.6565(3) 0.3411(3) 0.0374(9) Uani 1 1 d . . . . .
H15 H 1.111263 0.617031 0.390441 0.045 Uiso 1 1 calc R U . . .
C8 C 0.6475(3) 0.4664(2) 0.0941(2) 0.0335(8) Uani 1 1 d . . . . .
C33 C 0.9807(3) 0.9987(3) 0.3018(3) 0.0382(9) Uani 1 1 d . . . . .
H33 H 1.029288 0.978866 0.341097 0.046 Uiso 1 1 calc R U . . .
C55 C 0.4250(3) 0.6555(3) 0.7136(2) 0.0360(8) Uani 1 1 d . . . . .
H55 H 0.420898 0.607938 0.754743 0.043 Uiso 1 1 calc R U . . .
C19 C 1.2119(3) 0.8761(3) 0.1379(3) 0.0413(9) Uiso 1 1 d . . . . .
H19 H 1.258497 0.909543 0.120112 0.050 Uiso 1 1 calc R U . . .
C66 C 0.6608(3) 0.6040(3) -0.1583(2) 0.0387(9) Uani 1 1 d . . . . .
H66 H 0.607189 0.610830 -0.190726 0.046 Uiso 1 1 calc R U . . .
C56 C 0.3432(3) 0.7391(3) 0.7203(2) 0.0392(9) Uani 1 1 d . . . . .
H56 H 0.283102 0.749287 0.764836 0.047 Uiso 1 1 calc R U . . .
C5 C 0.8339(4) 0.3175(3) 0.0298(3) 0.0389(9) Uani 1 1 d . . . . .
H5 H 0.896089 0.268153 0.008281 0.047 Uiso 1 1 calc R U . . .
C18 C 1.2312(3) 0.8116(3) 0.2036(2) 0.0368(8) Uiso 1 1 d . . . . .
H18 H 1.292878 0.799147 0.229178 0.044 Uiso 1 1 calc R U . . .
C46 C 0.2404(3) 0.6545(3) 0.5673(2) 0.0393(9) Uani 1 1 d . . . . .
H46 H 0.251012 0.595998 0.594893 0.047 Uiso 1 1 calc R U . . .
C69 C 0.8192(3) 0.5813(3) -0.0605(2) 0.0368(9) Uani 1 1 d . . . . .
H69 H 0.874349 0.571934 -0.028767 0.044 Uiso 1 1 calc R U . . .
C31 C 0.9174(3) 1.0962(3) 0.1809(3) 0.0410(10) Uani 1 1 d . . . . .
H31 H 0.921611 1.143277 0.139191 0.049 Uiso 1 1 calc R U . . .
C67 C 0.7638(4) 0.5440(3) -0.1798(3) 0.0435(10) Uani 1 1 d . . . . .
H67 H 0.781828 0.510720 -0.227487 0.052 Uiso 1 1 calc R U . . .
C58 C 0.4389(3) 0.7974(3) 0.5932(2) 0.0392(9) Uani 1 1 d . . . . .
H58 H 0.442361 0.846607 0.554037 0.047 Uiso 1 1 calc R U . . .
C45 C 0.1431(4) 0.7292(3) 0.5918(3) 0.0447(10) Uani 1 1 d . . . . .
H45 H 0.088287 0.719954 0.634955 0.054 Uiso 1 1 calc R U . . .
C7 C 0.6433(4) 0.4174(3) 0.0306(3) 0.0477(11) Uani 1 1 d . . . . .
H7 H 0.576749 0.433377 0.010391 0.057 Uiso 1 1 calc R U . . .
C32 C 0.9898(3) 1.0665(3) 0.2384(3) 0.0456(11) Uani 1 1 d . . . . .
H32 H 1.044144 1.091619 0.234678 0.055 Uiso 1 1 calc R U . . .
C57 C 0.3506(4) 0.8109(3) 0.6584(3) 0.0469(11) Uani 1 1 d . . . . .
H57 H 0.294127 0.868873 0.662021 0.056 Uiso 1 1 calc R U . . .
C6 C 0.7375(4) 0.3443(3) -0.0039(3) 0.0492(11) Uani 1 1 d . . . . .
H6 H 0.734798 0.314382 -0.048705 0.059 Uiso 1 1 calc R U . . .
C68 C 0.8446(3) 0.5310(3) -0.1305(3) 0.0459(11) Uani 1 1 d . . . . .
H68 H 0.916200 0.488181 -0.144972 0.055 Uiso 1 1 calc R U . . .
C10 C 0.5567(4) 0.5885(3) 0.1910(3) 0.0435(10) Uani 1 1 d . . . . .
H10 H 0.492354 0.636342 0.211959 0.052 Uiso 1 1 calc R U . . .
C9 C 0.5535(4) 0.5394(3) 0.1294(3) 0.0515(11) Uani 1 1 d . . . . .
H9 H 0.486727 0.554681 0.109827 0.062 Uiso 1 1 calc R U . . .
C22 C 0.9666(4) 0.8591(3) 0.0827(3) 0.0554(12) Uani 1 1 d . . . . .
H22 H 0.955748 0.903159 0.036420 0.066 Uiso 1 1 calc R U . . .
C23 C 0.8940(4) 0.8122(4) 0.1061(3) 0.0544(12) Uani 1 1 d . . . . .
H23 H 0.837578 0.824938 0.074626 0.065 Uiso 1 1 calc R U . . .
C36 C 0.8098(5) 0.8561(4) 0.3825(4) 0.0637(14) Uani 1 1 d . . . . .
H36 H 0.800549 0.816377 0.430157 0.076 Uiso 1 1 calc R U . . .
C35 C 0.8861(5) 0.8957(4) 0.3760(4) 0.0655(15) Uani 1 1 d . . . . .
H35 H 0.930140 0.879805 0.418311 0.079 Uiso 1 1 calc R U . . .

loop_
_atom_site_aniso_label
_atom_site_aniso_U_11
_atom_site_aniso_U_22
_atom_site_aniso_U_33
_atom_site_aniso_U_23
_atom_site_aniso_U_13
_atom_site_aniso_U_12
Fe1 0.0223(2) 0.0191(2) 0.0216(2) -0.00019(17) -0.00673(17) -0.00511(18)
Fe2 0.0242(2) 0.0194(2) 0.0221(2) -0.00149(18) -0.00838(18) -0.00462(19)
O4 0.0254(12) 0.0234(12) 0.0321(13) -0.0061(10) -0.0098(10) -0.0022(10)
O1 0.0236(11) 0.0278(12) 0.0223(11) -0.0029(9) -0.0069(9) -0.0053(10)
O2 0.0313(13) 0.0194(11) 0.0303(12) -0.0011(10) -0.0035(10) -0.0058(10)
O3 0.0330(13) 0.0229(12) 0.0317(13) 0.0049(10) -0.0140(10) -0.0116(10)
O5 0.0335(13) 0.0207(12) 0.0277(12) -0.0002(10) -0.0060(10) -0.0032(10)
O6 0.0342(13) 0.0353(14) 0.0348(13) 0.0075(11) -0.0191(11) -0.0160(11)
N4 0.0211(13) 0.0250(14) 0.0227(13) 0.0022(11) -0.0089(10) -0.0081(11)
N2 0.0199(12) 0.0180(13) 0.0204(13) -0.0071(10) -0.0031(10) -0.0027(10)
N6 0.0348(15) 0.0180(13) 0.0200(13) 0.0001(10) -0.0124(11) -0.0072(11)
N3 0.0218(13) 0.0245(14) 0.0240(14) -0.0024(11) -0.0070(10) -0.0043(11)
N5 0.0330(15) 0.0176(13) 0.0243(14) 0.0016(11) -0.0106(11) -0.0069(11)
N1 0.0235(13) 0.0196(13) 0.0202(13) -0.0026(10) -0.0052(10) -0.0025(11)
C1 0.0275(16) 0.0169(15) 0.0279(17) -0.0018(13) -0.0012(13) -0.0065(13)
C51 0.0304(17) 0.0211(15) 0.0206(15) -0.0028(12) -0.0074(13) -0.0082(13)
C50 0.0281(16) 0.0179(15) 0.0216(15) -0.0041(12) -0.0095(12) -0.0066(13)
C71 0.0225(15) 0.0239(16) 0.0202(15) 0.0023(12) -0.0046(12) -0.0090(13)
C62 0.0197(14) 0.0231(15) 0.0174(14) 0.0037(12) -0.0034(11) -0.0065(12)
C49 0.0260(16) 0.0207(15) 0.0204(15) -0.0074(12) -0.0036(12) -0.0063(13)
C11 0.0317(17) 0.0151(14) 0.0183(15) -0.0026(12) -0.0032(12) -0.0045(13)
C60 0.0379(19) 0.0220(16) 0.0220(16) -0.0014(13) -0.0128(14) -0.0095(14)
C24 0.0219(15) 0.0215(16) 0.0224(15) -0.0054(13) -0.0014(12) -0.0022(13)
C59 0.0337(18) 0.0235(16) 0.0220(16) -0.0082(13) -0.0066(13) -0.0071(14)
C27 0.0267(16) 0.0160(15) 0.0286(17) -0.0024(13) -0.0043(13) -0.0044(13)
C12 0.0251(16) 0.0164(14) 0.0203(15) -0.0027(12) -0.0012(12) -0.0037(12)
C61 0.0305(17) 0.0212(16) 0.0249(16) -0.0042(13) -0.0106(13) -0.0059(13)
C38 0.0300(17) 0.0177(15) 0.0280(17) -0.0041(13) -0.0053(13) -0.0069(13)
C40 0.0241(16) 0.0197(15) 0.0286(17) -0.0069(13) -0.0069(13) -0.0047(13)
C70 0.0240(16) 0.0281(17) 0.0223(15) -0.0030(13) -0.0031(12) -0.0115(13)
C13 0.0331(18) 0.0145(14) 0.0239(16) -0.0040(12) -0.0033(13) -0.0044(13)
C54 0.0366(19) 0.0254(17) 0.0225(16) -0.0012(13) -0.0081(13) -0.0117(15)
C63 0.0239(16) 0.0291(18) 0.0284(17) -0.0020(14) -0.0069(13) -0.0069(14)
C72 0.0185(15) 0.0250(16) 0.0291(17) 0.0020(13) -0.0048(12) -0.0086(13)
C14 0.0255(17) 0.0252(17) 0.0336(18) -0.0087(14) -0.0114(14) -0.0025(14)
C37 0.0255(16) 0.0197(16) 0.0288(17) -0.0044(13) -0.0081(13) -0.0020(13)
C21 0.0306(18) 0.0251(17) 0.0321(18) -0.0163(15) 0.0032(14) -0.0064(14)
C48 0.0275(17) 0.0328(18) 0.0201(15) -0.0073(14) -0.0009(13) -0.0117(14)
C65 0.0357(19) 0.0307(18) 0.0233(16) -0.0002(14) -0.0058(14) -0.0169(15)
C39 0.0259(16) 0.0202(16) 0.0327(18) -0.0120(14) -0.0026(13) -0.0024(13)
C3 0.0311(18) 0.0173(16) 0.0354(19) -0.0059(14) 0.0065(14) -0.0035(14)
C25 0.0175(14) 0.0226(16) 0.0319(17) -0.0088(13) -0.0065(12) -0.0035(12)
C30 0.0341(19) 0.0203(16) 0.0351(19) -0.0126(14) 0.0047(15) -0.0082(14)
C26 0.0274(17) 0.0210(16) 0.0334(18) -0.0161(14) 0.0016(14) -0.0069(13)
C2 0.0230(16) 0.0238(17) 0.041(2) -0.0023(15) -0.0005(14) -0.0063(14)
C4 0.0351(19) 0.0208(16) 0.0286(17) -0.0092(14) 0.0066(14) -0.0071(14)
C64 0.0324(18) 0.040(2) 0.0287(18) 0.0036(15) -0.0156(14) -0.0163(16)
C28 0.0383(19) 0.0209(16) 0.0228(16) 0.0011(13) -0.0058(14) -0.0055(14)
C47 0.0365(19) 0.0323(19) 0.0250(17) -0.0067(14) -0.0007(14) -0.0137(16)
C43 0.0281(18) 0.037(2) 0.0324(19) -0.0149(16) -0.0025(14) -0.0068(16)
C17 0.0257(17) 0.0297(18) 0.043(2) -0.0210(16) -0.0037(15) -0.0064(14)
C52 0.0358(19) 0.0212(17) 0.0330(19) -0.0010(14) -0.0051(15) -0.0013(15)
C29 0.042(2) 0.0214(17) 0.0294(18) -0.0048(14) 0.0028(15) -0.0091(15)
C53 0.042(2) 0.0280(18) 0.0300(18) 0.0053(15) -0.0038(15) -0.0138(16)
C34 0.0359(19) 0.0242(17) 0.038(2) -0.0156(15) -0.0036(15) -0.0094(15)
C16 0.033(2) 0.040(2) 0.051(2) -0.0160(19) -0.0193(17) -0.0074(17)
C44 0.0310(19) 0.045(2) 0.037(2) -0.0134(18) 0.0024(16) -0.0089(17)
C41 0.0342(19) 0.0218(17) 0.0306(18) -0.0050(14) -0.0074(14) -0.0016(14)
C42 0.0253(17) 0.034(2) 0.0334(19) -0.0124(16) -0.0032(14) -0.0004(15)
C20 0.041(2) 0.0283(19) 0.045(2) -0.0193(17) 0.0126(17) -0.0159(17)
C15 0.035(2) 0.037(2) 0.043(2) -0.0015(17) -0.0207(17) -0.0098(17)
C8 0.041(2) 0.0260(18) 0.0336(19) -0.0109(15) -0.0109(16) -0.0073(16)
C33 0.033(2) 0.038(2) 0.045(2) -0.0183(18) -0.0037(16) -0.0118(17)
C55 0.040(2) 0.036(2) 0.0314(19) -0.0075(16) -0.0017(15) -0.0133(17)
C66 0.047(2) 0.041(2) 0.033(2) -0.0066(17) -0.0069(17) -0.0204(19)
C56 0.044(2) 0.036(2) 0.033(2) -0.0106(17) -0.0002(16) -0.0094(18)
C5 0.050(2) 0.0245(18) 0.038(2) -0.0117(16) -0.0028(17) -0.0080(17)
C46 0.042(2) 0.048(2) 0.0290(19) -0.0057(17) 0.0056(16) -0.0226(19)
C69 0.0287(18) 0.046(2) 0.037(2) -0.0193(18) -0.0043(15) -0.0101(17)
C31 0.040(2) 0.033(2) 0.052(2) -0.0133(18) 0.0085(18) -0.0207(18)
C67 0.049(2) 0.047(2) 0.041(2) -0.0201(19) -0.0021(18) -0.020(2)
C58 0.053(2) 0.0222(18) 0.0299(19) -0.0057(15) -0.0110(17) 0.0027(17)
C45 0.043(2) 0.059(3) 0.032(2) -0.0092(19) 0.0089(17) -0.025(2)
C7 0.060(3) 0.039(2) 0.046(2) -0.0206(19) -0.027(2) -0.005(2)
C32 0.038(2) 0.046(2) 0.061(3) -0.027(2) 0.0047(19) -0.0230(19)
C57 0.055(3) 0.032(2) 0.038(2) -0.0137(18) 0.0012(19) 0.0015(19)
C6 0.070(3) 0.030(2) 0.045(2) -0.0236(19) -0.019(2) -0.004(2)
C68 0.037(2) 0.056(3) 0.045(2) -0.027(2) 0.0025(18) -0.013(2)
C10 0.048(2) 0.030(2) 0.048(2) -0.0086(18) -0.0066(19) -0.0074(18)
C9 0.060(3) 0.047(3) 0.054(3) -0.006(2) -0.024(2) -0.018(2)
C22 0.047(3) 0.045(3) 0.065(3) -0.006(2) 0.002(2) -0.014(2)
C23 0.054(3) 0.060(3) 0.051(3) -0.013(2) -0.008(2) -0.019(2)
C36 0.081(4) 0.045(3) 0.072(3) -0.002(2) -0.030(3) -0.022(3)
C35 0.070(3) 0.049(3) 0.082(4) -0.020(3) -0.030(3) -0.012(3)

loop_
_atom_type_symbol
_atom_type_description
_atom_type_scat_dispersion_real
_atom_type_scat_dispersion_imag
_atom_type_scat_source
C C 0.0033 0.0016 'International Tables Vol C Tables 4.2.6.8 and 6.1.1.4'
H H 0.0000 0.0000 'International Tables Vol C Tables 4.2.6.8 and 6.1.1.4'
N N 0.0061 0.0033 'International Tables Vol C Tables 4.2.6.8 and 6.1.1.4'
O O 0.0106 0.0060 'International Tables Vol C Tables 4.2.6.8 and 6.1.1.4'
Fe Fe 0.3463 0.8444 'International Tables Vol C Tables 4.2.6.8 and 6.1.1.4'

loop_
_geom_angle_atom_site_label_1
_geom_angle_atom_site_label_2
_geom_angle_atom_site_label_3
_geom_angle
_geom_angle_site_symmetry_1
_geom_angle_site_symmetry_3
_geom_angle_publ_flag
O1 Fe1 N4 81.89(9) . . ?
O1 Fe1 N2 95.73(10) . . ?
O1 Fe1 N5 167.90(10) . . ?
O2 Fe1 O1 95.47(10) . . ?
O2 Fe1 O3 94.24(10) . . ?
O2 Fe1 N4 168.12(10) . . ?
O2 Fe1 N2 82.59(10) . . ?
O2 Fe1 N5 96.58(11) . . ?
O3 Fe1 O1 95.43(10) . . ?
O3 Fe1 N4 97.53(10) . . ?
O3 Fe1 N2 168.64(10) . . ?
O3 Fe1 N5 82.59(10) . . ?
N2 Fe1 N4 86.14(10) . . ?
N5 Fe1 N4 86.53(10) . . ?
N5 Fe1 N2 86.92(10) . . ?
O4 Fe2 N6 166.45(11) . . ?
O4 Fe2 N3 98.79(10) . . ?
O4 Fe2 N1 82.67(10) . . ?
O5 Fe2 O4 92.17(10) . . ?
O5 Fe2 N6 82.25(10) . . ?
O5 Fe2 N3 168.08(10) . . ?
O5 Fe2 N1 99.55(11) . . ?
O6 Fe2 O4 93.44(10) . . ?
O6 Fe2 O5 92.44(11) . . ?
O6 Fe2 N6 99.11(11) . . ?
O6 Fe2 N3 82.31(10) . . ?
O6 Fe2 N1 167.50(10) . . ?
N6 Fe2 N3 88.00(10) . . ?
N1 Fe2 N6 86.08(10) . . ?
N1 Fe2 N3 86.54(10) . . ?
C1 O4 Fe2 134.8(2) . . ?
C62 O1 Fe1 137.9(2) . . ?
C40 O2 Fe1 138.0(2) . . ?
C27 O3 Fe1 135.0(2) . . ?
C51 O5 Fe2 134.1(2) . . ?
C14 O6 Fe2 137.6(2) . . ?
N3 N4 Fe1 114.32(18) . . ?
C72 N4 Fe1 130.2(2) . . ?
C72 N4 N3 114.8(3) . . ?
N1 N2 Fe1 114.12(18) . . ?
C50 N2 Fe1 129.6(2) . . ?
C50 N2 N1 115.1(3) . . ?
N5 N6 Fe2 113.24(19) . . ?
C61 N6 Fe2 129.5(2) . . ?
C61 N6 N5 115.2(3) . . ?
N4 N3 Fe2 113.09(19) . . ?
C24 N3 Fe2 129.9(2) . . ?
C24 N3 N4 115.1(3) . . ?
N6 N5 Fe1 112.94(19) . . ?
C37 N5 Fe1 130.4(2) . . ?
C37 N5 N6 114.6(3) . . ?
N2 N1 Fe2 114.04(18) . . ?
C11 N1 Fe2 128.2(2) . . ?
C11 N1 N2 114.6(3) . . ?
O4 C1 C12 123.3(3) . . ?
O4 C1 C2 117.8(3) . . ?
C12 C1 C2 118.9(3) . . ?
O5 C51 C60 124.3(3) . . ?
O5 C51 C52 117.0(3) . . ?
C60 C51 C52 118.7(3) . . ?
N2 C50 H50 118.0 . . ?
N2 C50 C49 124.1(3) . . ?
C49 C50 H50 118.0 . . ?
C62 C71 C70 119.5(3) . . ?
C62 C71 C72 121.3(3) . . ?
C70 C71 C72 119.0(3) . . ?
O1 C62 C71 124.3(3) . . ?
O1 C62 C63 116.6(3) . . ?
C71 C62 C63 119.0(3) . . ?
C50 C49 C48 119.7(3) . . ?
C40 C49 C50 121.7(3) . . ?
C40 C49 C48 118.6(3) . . ?
N1 C11 C12 123.2(3) . . ?
N1 C11 C10 120.6(3) . . ?
C12 C11 C10 116.3(3) . . ?
C51 C60 C59 119.1(3) . . ?
C51 C60 C61 120.8(3) . . ?
C59 C60 C61 120.1(3) . . ?
N3 C24 C25 122.6(3) . . ?
N3 C24 C23 122.6(3) . . ?
C25 C24 C23 114.6(3) . . ?
C54 C59 C60 120.1(3) . . ?
C58 C59 C60 122.7(3) . . ?
C58 C59 C54 117.0(3) . . ?
O3 C27 C38 123.9(3) . . ?
O3 C27 C28 116.4(3) . . ?
C38 C27 C28 119.7(3) . . ?
C1 C12 C11 121.9(3) . . ?
C1 C12 C13 118.6(3) . . ?
C13 C12 C11 119.4(3) . . ?
N6 C61 C60 123.4(3) . . ?
N6 C61 H61 118.3 . . ?
C60 C61 H61 118.3 . . ?
C27 C38 C37 122.6(3) . . ?
C27 C38 C39 119.3(3) . . ?
C37 C38 C39 118.1(3) . . ?
O2 C40 C49 123.4(3) . . ?
O2 C40 C41 117.7(3) . . ?
C49 C40 C41 119.0(3) . . ?
C65 C70 C71 119.3(3) . . ?
C69 C70 C71 124.0(3) . . ?
C69 C70 C65 116.8(3) . . ?
C4 C13 C12 120.1(3) . . ?
C8 C13 C12 122.2(3) . . ?
C8 C13 C4 117.7(3) . . ?
C53 C54 C59 118.3(3) . . ?
C55 C54 C59 119.6(3) . . ?
C55 C54 C53 122.1(3) . . ?
C62 C63 H63 119.3 . . ?
C64 C63 C62 121.4(3) . . ?
C64 C63 H63 119.3 . . ?
N4 C72 C71 123.7(3) . . ?
N4 C72 H72 118.2 . . ?
C71 C72 H72 118.2 . . ?
O6 C14 C25 123.8(3) . . ?
O6 C14 C15 116.2(3) . . ?
C25 C14 C15 120.1(3) . . ?
N5 C37 C38 121.8(3) . . ?
N5 C37 C36 121.5(4) . . ?
C38 C37 C36 116.8(4) . . ?
C20 C21 C26 120.6(4) . . ?
C22 C21 C26 118.1(4) . . ?
C22 C21 C20 121.2(4) . . ?
C47 C48 C49 121.9(3) . . ?
C43 C48 C49 120.9(3) . . ?
C43 C48 C47 117.2(3) . . ?
C64 C65 C70 118.8(3) . . ?
C64 C65 C66 121.9(3) . . ?
C66 C65 C70 119.2(3) . . ?
C30 C39 C38 119.5(3) . . ?
C34 C39 C38 122.9(3) . . ?
C34 C39 C30 117.6(3) . . ?
C2 C3 H3 119.4 . . ?
C2 C3 C4 121.2(3) . . ?
C4 C3 H3 119.4 . . ?
C24 C25 C26 120.0(3) . . ?
C14 C25 C24 122.4(3) . . ?
C14 C25 C26 117.5(3) . . ?
C39 C30 C29 118.6(3) . . ?
C31 C30 C39 119.7(4) . . ?
C31 C30 C29 121.6(4) . . ?
C21 C26 C25 121.4(3) . . ?
C21 C26 C17 117.7(3) . . ?
C17 C26 C25 120.9(3) . . ?
C1 C2 H2 119.0 . . ?
C3 C2 C1 122.0(3) . . ?
C3 C2 H2 119.0 . . ?
C13 C4 C3 119.1(3) . . ?
C5 C4 C13 120.2(4) . . ?
C5 C4 C3 120.8(3) . . ?
C63 C64 C65 121.9(3) . . ?
C63 C64 H64 119.1 . . ?
C65 C64 H64 119.1 . . ?
C27 C28 H28 119.7 . . ?
C29 C28 C27 120.7(3) . . ?
C29 C28 H28 119.7 . . ?
C48 C47 H47 119.6 . . ?
C46 C47 C48 120.9(4) . . ?
C46 C47 H47 119.6 . . ?
C48 C43 C44 120.8(4) . . ?
C48 C43 C42 118.0(3) . . ?
C44 C43 C42 121.2(3) . . ?
C16 C17 C26 118.3(3) . . ?
C18 C17 C26 119.7(4) . . ?
C18 C17 C16 122.0(3) . . ?
C51 C52 H52 119.1 . . ?
C53 C52 C51 121.9(3) . . ?
C53 C52 H52 119.1 . . ?
C30 C29 H29 119.1 . . ?
C28 C29 C30 121.9(3) . . ?
C28 C29 H29 119.1 . . ?
C54 C53 H53 119.1 . . ?
C52 C53 C54 121.7(3) . . ?
C52 C53 H53 119.1 . . ?
C33 C34 C39 120.3(4) . . ?
C33 C34 C35 122.5(4) . . ?
C35 C34 C39 117.0(4) . . ?
C17 C16 H16 119.0 . . ?
C15 C16 C17 122.1(3) . . ?
C15 C16 H16 119.0 . . ?
C43 C44 H44 119.6 . . ?
C45 C44 C43 120.7(4) . . ?
C45 C44 H44 119.6 . . ?
C40 C41 H41 119.2 . . ?
C42 C41 C40 121.6(3) . . ?
C42 C41 H41 119.2 . . ?
C43 C42 H42 119.0 . . ?
C41 C42 C43 121.9(3) . . ?
C41 C42 H42 119.0 . . ?
C21 C20 H20 119.9 . . ?
C21 C20 C19 120.1(4) . . ?
C19 C20 H20 119.9 . . ?
C14 C15 H15 119.5 . . ?
C16 C15 C14 121.1(4) . . ?
C16 C15 H15 119.5 . . ?
C7 C8 C13 120.6(3) . . ?
C7 C8 C9 121.8(4) . . ?
C9 C8 C13 117.4(3) . . ?
C34 C33 H33 119.0 . . ?
C34 C33 C32 121.9(4) . . ?
C32 C33 H33 119.0 . . ?
C54 C55 H55 118.8 . . ?
C56 C55 C54 122.4(4) . . ?
C56 C55 H55 118.8 . . ?
C20 C19 H19 119.7 . . ?
C18 C19 C20 120.6(4) . . ?
C18 C19 H19 119.7 . . ?
C65 C66 H66 119.0 . . ?
C67 C66 C65 122.0(4) . . ?
C67 C66 H66 119.0 . . ?
C55 C56 H56 120.8 . . ?
C55 C56 C57 118.5(4) . . ?
C57 C56 H56 120.8 . . ?
C4 C5 H5 119.5 . . ?
C6 C5 C4 121.0(3) . . ?
C6 C5 H5 119.5 . . ?
C17 C18 H18 119.4 . . ?
C19 C18 C17 121.2(4) . . ?
C19 C18 H18 119.4 . . ?
C47 C46 H46 120.1 . . ?
C45 C46 C47 119.8(4) . . ?
C45 C46 H46 120.1 . . ?
C70 C69 H69 119.2 . . ?
C68 C69 C70 121.7(3) . . ?
C68 C69 H69 119.2 . . ?
C30 C31 H31 119.2 . . ?
C32 C31 C30 121.5(4) . . ?
C32 C31 H31 119.2 . . ?
C66 C67 H67 120.1 . . ?
C66 C67 C68 119.8(4) . . ?
C68 C67 H67 120.1 . . ?
C59 C58 H58 119.5 . . ?
C57 C58 C59 121.0(4) . . ?
C57 C58 H58 119.5 . . ?
C44 C45 C46 120.6(4) . . ?
C44 C45 H45 119.7 . . ?
C46 C45 H45 119.7 . . ?
C8 C7 H7 119.3 . . ?
C8 C7 C6 121.3(4) . . ?
C6 C7 H7 119.3 . . ?
C33 C32 H32 120.6 . . ?
C31 C32 C33 118.9(4) . . ?
C31 C32 H32 120.6 . . ?
C56 C57 H57 119.3 . . ?
C58 C57 C56 121.5(4) . . ?
C58 C57 H57 119.3 . . ?
C5 C6 C7 119.0(3) . . ?
C5 C6 H6 120.5 . . ?
C7 C6 H6 120.5 . . ?
C69 C68 C67 120.5(4) . . ?
C69 C68 H68 119.8 . . ?
C67 C68 H68 119.8 . . ?
C11 C10 H10 119.1 . . ?
C9 C10 C11 121.9(4) . . ?
C9 C10 H10 119.1 . . ?
C8 C9 H9 118.8 . . ?
C10 C9 C8 122.5(4) . . ?
C10 C9 H9 118.8 . . ?
C21 C22 H22 118.1 . . ?
C21 C22 C23 123.8(5) . . ?
C23 C22 H22 118.1 . . ?
C24 C23 H23 119.0 . . ?
C22 C23 C24 121.9(5) . . ?
C22 C23 H23 119.0 . . ?
C37 C36 H36 119.2 . . ?
C35 C36 C37 121.6(5) . . ?
C35 C36 H36 119.2 . . ?
C34 C35 H35 118.6 . . ?
C36 C35 C34 122.9(5) . . ?
C36 C35 H35 118.6 . . ?

loop_
_geom_bond_atom_site_label_1
_geom_bond_atom_site_label_2
_geom_bond_distance
_geom_bond_site_symmetry_2
_geom_bond_publ_flag
Fe1 O1 1.942(2) . ?
Fe1 O2 1.934(2) . ?
Fe1 O3 1.939(2) . ?
Fe1 N4 2.169(3) . ?
Fe1 N2 2.152(3) . ?
Fe1 N5 2.132(3) . ?
Fe2 O4 1.944(2) . ?
Fe2 O5 1.933(2) . ?
Fe2 O6 1.929(2) . ?
Fe2 N6 2.136(3) . ?
Fe2 N3 2.171(3) . ?
Fe2 N1 2.134(3) . ?
O4 C1 1.287(4) . ?
O1 C62 1.298(4) . ?
O2 C40 1.305(4) . ?
O3 C27 1.306(4) . ?
O5 C51 1.308(4) . ?
O6 C14 1.296(4) . ?
N4 N3 1.429(4) . ?
N4 C72 1.304(4) . ?
N2 N1 1.425(4) . ?
N2 C50 1.315(4) . ?
N6 N5 1.414(4) . ?
N6 C61 1.310(4) . ?
N3 C24 1.316(4) . ?
N5 C37 1.324(4) . ?
N1 C11 1.328(4) . ?
C1 C12 1.429(5) . ?
C1 C2 1.440(5) . ?
C51 C60 1.417(5) . ?
C51 C52 1.419(5) . ?
C50 H50 0.9300 . ?
C50 C49 1.436(4) . ?
C71 C62 1.402(4) . ?
C71 C70 1.449(4) . ?
C71 C72 1.451(4) . ?
C62 C63 1.426(4) . ?
C49 C40 1.415(5) . ?
C49 C48 1.454(4) . ?
C11 C12 1.435(4) . ?
C11 C10 1.473(6) . ?
C60 C59 1.434(5) . ?
C60 C61 1.438(5) . ?
C24 C25 1.429(4) . ?
C24 C23 1.472(6) . ?
C59 C54 1.424(5) . ?
C59 C58 1.413(5) . ?
C27 C38 1.414(5) . ?
C27 C28 1.428(5) . ?
C12 C13 1.430(4) . ?
C61 H61 0.9300 . ?
C38 C37 1.436(5) . ?
C38 C39 1.444(5) . ?
C40 C41 1.427(5) . ?
C70 C65 1.428(5) . ?
C70 C69 1.411(5) . ?
C13 C4 1.426(5) . ?
C13 C8 1.419(5) . ?
C54 C53 1.411(5) . ?
C54 C55 1.401(5) . ?
C63 H63 0.9300 . ?
C63 C64 1.355(5) . ?
C72 H72 0.9300 . ?
C14 C25 1.427(5) . ?
C14 C15 1.428(5) . ?
C37 C36 1.472(6) . ?
C21 C26 1.420(5) . ?
C21 C20 1.386(5) . ?
C21 C22 1.328(6) . ?
C48 C47 1.429(5) . ?
C48 C43 1.401(5) . ?
C65 C64 1.403(5) . ?
C65 C66 1.422(5) . ?
C39 C30 1.424(5) . ?
C39 C34 1.414(5) . ?
C3 H3 0.9300 . ?
C3 C2 1.326(5) . ?
C3 C4 1.429(5) . ?
C25 C26 1.446(5) . ?
C30 C29 1.430(5) . ?
C30 C31 1.399(5) . ?
C26 C17 1.428(5) . ?
C2 H2 0.9300 . ?
C4 C5 1.414(5) . ?
C64 H64 0.9300 . ?
C28 H28 0.9300 . ?
C28 C29 1.354(5) . ?
C47 H47 0.9300 . ?
C47 C46 1.396(5) . ?
C43 C44 1.414(5) . ?
C43 C42 1.429(5) . ?
C17 C16 1.416(6) . ?
C17 C18 1.414(5) . ?
C52 H52 0.9300 . ?
C52 C53 1.348(5) . ?
C29 H29 0.9300 . ?
C53 H53 0.9300 . ?
C34 C33 1.380(5) . ?
C34 C35 1.402(7) . ?
C16 H16 0.9300 . ?
C16 C15 1.350(6) . ?
C44 H44 0.9300 . ?
C44 C45 1.354(6) . ?
C41 H41 0.9300 . ?
C41 C42 1.348(5) . ?
C42 H42 0.9300 . ?
C20 H20 0.9300 . ?
C20 C19 1.411(6) . ?
C15 H15 0.9300 . ?
C8 C7 1.388(5) . ?
C8 C9 1.408(6) . ?
C33 H33 0.9300 . ?
C33 C32 1.380(6) . ?
C55 H55 0.9300 . ?
C55 C56 1.344(6) . ?
C19 H19 0.9300 . ?
C19 C18 1.340(6) . ?
C66 H66 0.9300 . ?
C66 C67 1.331(6) . ?
C56 H56 0.9300 . ?
C56 C57 1.405(6) . ?
C5 H5 0.9300 . ?
C5 C6 1.379(6) . ?
C18 H18 0.9300 . ?
C46 H46 0.9300 . ?
C46 C45 1.396(6) . ?
C69 H69 0.9300 . ?
C69 C68 1.379(5) . ?
C31 H31 0.9300 . ?
C31 C32 1.373(6) . ?
C67 H67 0.9300 . ?
C67 C68 1.395(6) . ?
C58 H58 0.9300 . ?
C58 C57 1.364(6) . ?
C45 H45 0.9300 . ?
C7 H7 0.9300 . ?
C7 C6 1.406(6) . ?
C32 H32 0.9300 . ?
C57 H57 0.9300 . ?
C6 H6 0.9300 . ?
C68 H68 0.9300 . ?
C10 H10 0.9300 . ?
C10 C9 1.359(6) . ?
C9 H9 0.9300 . ?
C22 H22 0.9300 . ?
C22 C23 1.382(7) . ?
C23 H23 0.9300 . ?
C36 H36 0.9300 . ?
C36 C35 1.353(8) . ?
C35 H35 0.9300 . ?

loop_
_geom_torsion_atom_site_label_1
_geom_torsion_atom_site_label_2
_geom_torsion_atom_site_label_3
_geom_torsion_atom_site_label_4
_geom_torsion
_geom_torsion_site_symmetry_1
_geom_torsion_site_symmetry_2
_geom_torsion_site_symmetry_3
_geom_torsion_site_symmetry_4
_geom_torsion_publ_flag
Fe1 O1 C62 C71 -8.8(5) . . . . ?
Fe1 O1 C62 C63 171.7(2) . . . . ?
Fe1 O2 C40 C49 -5.6(5) . . . . ?
Fe1 O2 C40 C41 173.8(2) . . . . ?
Fe1 O3 C27 C38 -17.8(5) . . . . ?
Fe1 O3 C27 C28 163.4(2) . . . . ?
Fe1 N4 N3 Fe2 63.3(2) . . . . ?
Fe1 N4 N3 C24 -102.5(3) . . . . ?
Fe1 N4 C72 C71 5.5(5) . . . . ?
Fe1 N2 N1 Fe2 64.4(2) . . . . ?
Fe1 N2 N1 C11 -97.3(3) . . . . ?
Fe1 N2 C50 C49 7.1(4) . . . . ?
Fe1 N5 C37 C38 8.9(5) . . . . ?
Fe1 N5 C37 C36 -171.4(3) . . . . ?
Fe2 O4 C1 C12 -21.8(5) . . . . ?
Fe2 O4 C1 C2 158.9(3) . . . . ?
Fe2 O5 C51 C60 -22.4(5) . . . . ?
Fe2 O5 C51 C52 157.4(3) . . . . ?
Fe2 O6 C14 C25 -6.2(5) . . . . ?
Fe2 O6 C14 C15 172.7(3) . . . . ?
Fe2 N6 N5 Fe1 68.6(2) . . . . ?
Fe2 N6 N5 C37 -96.9(3) . . . . ?
Fe2 N6 C61 C60 8.0(5) . . . . ?
Fe2 N3 C24 C25 10.9(5) . . . . ?
Fe2 N3 C24 C23 -164.5(3) . . . . ?
Fe2 N1 C11 C12 12.6(5) . . . . ?
Fe2 N1 C11 C10 -167.9(3) . . . . ?
O4 C1 C12 C11 -0.8(5) . . . . ?
O4 C1 C12 C13 177.8(3) . . . . ?
O4 C1 C2 C3 -176.7(3) . . . . ?
O1 C62 C63 C64 179.6(3) . . . . ?
O2 C40 C41 C42 179.6(3) . . . . ?
O3 C27 C38 C37 -1.2(5) . . . . ?
O3 C27 C38 C39 175.8(3) . . . . ?
O3 C27 C28 C29 -176.3(3) . . . . ?
O5 C51 C60 C59 177.0(3) . . . . ?
O5 C51 C60 C61 -1.8(5) . . . . ?
O5 C51 C52 C53 -176.4(3) . . . . ?
O6 C14 C25 C24 -2.7(5) . . . . ?
O6 C14 C25 C26 175.8(3) . . . . ?
O6 C14 C15 C16 -178.0(3) . . . . ?
N4 N3 C24 C25 173.8(3) . . . . ?
N4 N3 C24 C23 -1.5(5) . . . . ?
N2 N1 C11 C12 171.2(3) . . . . ?
N2 N1 C11 C10 -9.2(4) . . . . ?
N2 C50 C49 C40 -1.4(5) . . . . ?
N2 C50 C49 C48 178.7(3) . . . . ?
N6 N5 C37 C38 171.2(3) . . . . ?
N6 N5 C37 C36 -9.0(5) . . . . ?
N3 N4 C72 C71 175.0(3) . . . . ?
N3 C24 C25 C14 -0.6(5) . . . . ?
N3 C24 C25 C26 -179.1(3) . . . . ?
N3 C24 C23 C22 176.2(4) . . . . ?
N5 N6 C61 C60 170.4(3) . . . . ?
N5 C37 C36 C35 171.0(4) . . . . ?
N1 N2 C50 C49 173.8(3) . . . . ?
N1 C11 C12 C1 3.5(5) . . . . ?
N1 C11 C12 C13 -175.1(3) . . . . ?
N1 C11 C10 C9 176.2(4) . . . . ?
C1 C12 C13 C4 0.0(5) . . . . ?
C1 C12 C13 C8 179.3(3) . . . . ?
C51 C60 C59 C54 -0.2(5) . . . . ?
C51 C60 C59 C58 -176.1(3) . . . . ?
C51 C60 C61 N6 7.2(5) . . . . ?
C51 C52 C53 C54 -1.0(6) . . . . ?
C50 N2 N1 Fe2 -104.4(3) . . . . ?
C50 N2 N1 C11 93.9(3) . . . . ?
C50 C49 C40 O2 0.0(5) . . . . ?
C50 C49 C40 C41 -179.4(3) . . . . ?
C50 C49 C48 C47 1.9(5) . . . . ?
C50 C49 C48 C43 -178.6(3) . . . . ?
C71 C62 C63 C64 0.0(5) . . . . ?
C71 C70 C65 C64 -1.3(5) . . . . ?
C71 C70 C65 C66 -178.9(3) . . . . ?
C71 C70 C69 C68 179.3(4) . . . . ?
C62 C71 C70 C65 2.0(5) . . . . ?
C62 C71 C70 C69 -177.5(3) . . . . ?
C62 C71 C72 N4 -1.6(5) . . . . ?
C62 C63 C64 C65 0.7(6) . . . . ?
C49 C40 C41 C42 -1.0(5) . . . . ?
C49 C48 C47 C46 -178.7(3) . . . . ?
C49 C48 C43 C44 178.5(3) . . . . ?
C49 C48 C43 C42 -2.9(5) . . . . ?
C11 C12 C13 C4 178.6(3) . . . . ?
C11 C12 C13 C8 -2.1(5) . . . . ?
C11 C10 C9 C8 -0.4(7) . . . . ?
C60 C51 C52 C53 3.4(5) . . . . ?
C60 C59 C54 C53 2.6(5) . . . . ?
C60 C59 C54 C55 -176.7(3) . . . . ?
C60 C59 C58 C57 175.1(4) . . . . ?
C24 C25 C26 C21 5.0(5) . . . . ?
C24 C25 C26 C17 -177.8(3) . . . . ?
C59 C60 C61 N6 -171.6(3) . . . . ?
C59 C54 C53 C52 -2.1(6) . . . . ?
C59 C54 C55 C56 1.4(6) . . . . ?
C59 C58 C57 C56 1.6(7) . . . . ?
C27 C38 C37 N5 4.2(5) . . . . ?
C27 C38 C37 C36 -175.5(4) . . . . ?
C27 C38 C39 C30 1.1(5) . . . . ?
C27 C38 C39 C34 -177.0(3) . . . . ?
C27 C28 C29 C30 0.2(5) . . . . ?
C12 C1 C2 C3 4.0(5) . . . . ?
C12 C11 C10 C9 -4.3(6) . . . . ?
C12 C13 C4 C3 2.1(5) . . . . ?
C12 C13 C4 C5 -178.3(3) . . . . ?
C12 C13 C8 C7 -179.4(4) . . . . ?
C12 C13 C8 C9 -2.6(6) . . . . ?
C61 N6 N5 Fe1 -96.7(3) . . . . ?
C61 N6 N5 C37 97.9(3) . . . . ?
C61 C60 C59 C54 178.6(3) . . . . ?
C61 C60 C59 C58 2.7(5) . . . . ?
C38 C27 C28 C29 4.8(5) . . . . ?
C38 C37 C36 C35 -9.3(7) . . . . ?
C38 C39 C30 C29 3.7(5) . . . . ?
C38 C39 C30 C31 -178.8(3) . . . . ?
C38 C39 C34 C33 177.4(3) . . . . ?
C38 C39 C34 C35 -6.4(5) . . . . ?
C40 C49 C48 C47 -178.0(3) . . . . ?
C40 C49 C48 C43 1.5(5) . . . . ?
C40 C41 C42 C43 -0.5(6) . . . . ?
C70 C71 C62 O1 179.1(3) . . . . ?
C70 C71 C62 C63 -1.3(5) . . . . ?
C70 C71 C72 N4 -178.3(3) . . . . ?
C70 C65 C64 C63 -0.1(5) . . . . ?
C70 C65 C66 C67 -1.4(6) . . . . ?
C70 C69 C68 C67 0.4(7) . . . . ?
C13 C4 C5 C6 -1.5(6) . . . . ?
C13 C8 C7 C6 -3.0(7) . . . . ?
C13 C8 C9 C10 3.9(7) . . . . ?
C54 C59 C58 C57 -0.9(6) . . . . ?
C54 C55 C56 C57 -0.8(6) . . . . ?
C72 N4 N3 Fe2 -107.9(3) . . . . ?
C72 N4 N3 C24 86.2(4) . . . . ?
C72 C71 C62 O1 2.5(5) . . . . ?
C72 C71 C62 C63 -177.9(3) . . . . ?
C72 C71 C70 C65 178.7(3) . . . . ?
C72 C71 C70 C69 -0.8(5) . . . . ?
C14 C25 C26 C21 -173.6(3) . . . . ?
C14 C25 C26 C17 3.6(4) . . . . ?
C37 C38 C39 C30 178.3(3) . . . . ?
C37 C38 C39 C34 0.1(5) . . . . ?
C37 C36 C35 C34 3.1(8) . . . . ?
C21 C26 C17 C16 175.2(3) . . . . ?
C21 C26 C17 C18 -1.9(5) . . . . ?
C21 C20 C19 C18 0.8(6) . . . . ?
C21 C22 C23 C24 1.3(7) . . . . ?
C48 C49 C40 O2 179.9(3) . . . . ?
C48 C49 C40 C41 0.5(5) . . . . ?
C48 C47 C46 C45 -0.2(6) . . . . ?
C48 C43 C44 C45 0.6(6) . . . . ?
C48 C43 C42 C41 2.5(5) . . . . ?
C65 C70 C69 C68 -0.2(6) . . . . ?
C65 C66 C67 C68 1.7(7) . . . . ?
C39 C38 C37 N5 -172.8(3) . . . . ?
C39 C38 C37 C36 7.4(5) . . . . ?
C39 C30 C29 C28 -4.4(5) . . . . ?
C39 C30 C31 C32 2.1(5) . . . . ?
C39 C34 C33 C32 0.8(5) . . . . ?
C39 C34 C35 C36 4.7(7) . . . . ?
C3 C4 C5 C6 178.0(4) . . . . ?
C25 C24 C23 C22 0.5(6) . . . . ?
C25 C14 C15 C16 0.9(5) . . . . ?
C25 C26 C17 C16 -2.1(5) . . . . ?
C25 C26 C17 C18 -179.2(3) . . . . ?
C30 C39 C34 C33 -0.8(5) . . . . ?
C30 C39 C34 C35 175.5(3) . . . . ?
C30 C31 C32 C33 -2.0(6) . . . . ?
C26 C21 C20 C19 0.5(5) . . . . ?
C26 C21 C22 C23 0.1(6) . . . . ?
C26 C17 C16 C15 -0.2(5) . . . . ?
C26 C17 C18 C19 3.3(5) . . . . ?
C2 C1 C12 C11 178.5(3) . . . . ?
C2 C1 C12 C13 -2.9(5) . . . . ?
C2 C3 C4 C13 -1.1(5) . . . . ?
C2 C3 C4 C5 179.3(4) . . . . ?
C4 C13 C8 C7 -0.1(6) . . . . ?
C4 C13 C8 C9 176.7(4) . . . . ?
C4 C3 C2 C1 -1.9(5) . . . . ?
C4 C5 C6 C7 -1.5(7) . . . . ?
C64 C65 C66 C67 -179.0(4) . . . . ?
C28 C27 C38 C37 177.6(3) . . . . ?
C28 C27 C38 C39 -5.4(5) . . . . ?
C47 C48 C43 C44 -2.0(5) . . . . ?
C47 C48 C43 C42 176.6(3) . . . . ?
C47 C46 C45 C44 -1.4(6) . . . . ?
C43 C48 C47 C46 1.8(5) . . . . ?
C43 C44 C45 C46 1.2(6) . . . . ?
C17 C16 C15 C14 0.8(6) . . . . ?
C52 C51 C60 C59 -2.8(5) . . . . ?
C52 C51 C60 C61 178.4(3) . . . . ?
C29 C30 C31 C32 179.4(3) . . . . ?
C53 C54 C55 C56 -177.9(4) . . . . ?
C34 C39 C30 C29 -178.1(3) . . . . ?
C34 C39 C30 C31 -0.6(5) . . . . ?
C34 C33 C32 C31 0.6(6) . . . . ?
C16 C17 C18 C19 -173.7(4) . . . . ?
C44 C43 C42 C41 -179.0(4) . . . . ?
C42 C43 C44 C45 -178.0(4) . . . . ?
C20 C21 C26 C25 177.3(3) . . . . ?
C20 C21 C26 C17 0.0(4) . . . . ?
C20 C21 C22 C23 179.6(4) . . . . ?
C20 C19 C18 C17 -2.7(6) . . . . ?
C15 C14 C25 C24 178.4(3) . . . . ?
C15 C14 C25 C26 -3.0(5) . . . . ?
C8 C13 C4 C3 -177.2(3) . . . . ?
C8 C13 C4 C5 2.3(5) . . . . ?
C8 C7 C6 C5 3.8(7) . . . . ?
C33 C34 C35 C36 -179.1(4) . . . . ?
C55 C54 C53 C52 177.2(4) . . . . ?
C55 C56 C57 C58 -0.7(7) . . . . ?
C66 C65 C64 C63 177.5(4) . . . . ?
C66 C67 C68 C69 -1.2(7) . . . . ?
C18 C17 C16 C15 176.9(4) . . . . ?
C69 C70 C65 C64 178.3(3) . . . . ?
C69 C70 C65 C66 0.6(5) . . . . ?
C31 C30 C29 C28 178.2(3) . . . . ?
C58 C59 C54 C53 178.8(3) . . . . ?
C58 C59 C54 C55 -0.5(5) . . . . ?
C7 C8 C9 C10 -179.4(5) . . . . ?
C10 C11 C12 C1 -176.1(3) . . . . ?
C10 C11 C12 C13 5.4(5) . . . . ?
C9 C8 C7 C6 -179.6(5) . . . . ?
C22 C21 C26 C25 -3.2(5) . . . . ?
C22 C21 C26 C17 179.5(3) . . . . ?
C22 C21 C20 C19 -178.9(4) . . . . ?
C23 C24 C25 C14 175.1(3) . . . . ?
C23 C24 C25 C26 -3.4(4) . . . . ?
C35 C34 C33 C32 -175.2(4) . . . . ?

loop_
_smtbx_masks_void_nr
_smtbx_masks_void_average_x
_smtbx_masks_void_average_y
_smtbx_masks_void_average_z
_smtbx_masks_void_volume
_smtbx_masks_void_count_electrons
_smtbx_masks_void_content
1 0.783 -0.283 -0.666 589.7 127.7 ?
